data_2241778
loop_
_publ_author_name
'Bauri, A. K.'
'Foro, Sabine'
'Nhu Do, Quynh Nguyen'

_publ_section_title
;
 Crystal structure of bergapten: a photomutagenic and photobiologically
 active furanocoumarin
;
_journal_issue 8
_journal_name_full 'Acta Crystallographica Section E'
_journal_page_first 1194
_journal_page_last 1196
_journal_paper_doi 10.1107/S2056989016011221
_journal_volume 72
_journal_year 2016
_chemical_formula_iupac 'C12 H8 O4'
_chemical_formula_moiety 'C12 H8 O4'
_chemical_formula_sum 'C12 H8 O4'
_chemical_formula_weight 216.18
_chemical_melting_point 469
_chemical_name_common Bergapten
_chemical_name_systematic
;
4-Methoxy-7<i>H</i>-furo[3,2-<i>g</i>]chromen-7-one
;
_space_group_crystal_system monoclinic
_space_group_IT_number 14
_space_group_name_Hall '-P 2ybc'
_space_group_name_H-M_alt 'P 1 21/c 1'
_symmetry_space_group_name_Hall '-P 2ybc'
_symmetry_space_group_name_H-M 'P 1 21/c 1'
_atom_sites_solution_hydrogens geom
_atom_sites_solution_primary direct
_atom_sites_solution_secondary difmap
_audit_creation_method SHELXL-2014/6
_cell_angle_alpha 90
_cell_angle_beta 92.12(2)
_cell_angle_gamma 90
_cell_formula_units_Z 4
_cell_length_a 3.8486(8)
_cell_length_b 14.676(2)
_cell_length_c 16.866(3)
_cell_measurement_reflns_used 870
_cell_measurement_temperature 299(2)
_cell_measurement_theta_max 27.90
_cell_measurement_theta_min 2.78
_cell_volume 952.0(3)
_computing_cell_refinement
;
CrysAlis CCD (Oxford Diffraction, 2009)
;
_computing_data_collection
;
CrysAlis CCD (Oxford Diffraction, 2009)
;
_computing_data_reduction
;
CrysAlis RED (Oxford Diffraction, 2009)
;
_computing_molecular_graphics
;
PLATON (Spek, 2009)
;
_computing_publication_material
;
SHELXL2014 (Sheldrick, 2015)
;
_computing_structure_refinement
;
SHELXL2014 (Sheldrick, 2015)
;
_computing_structure_solution
;
SHELXS2014 (Sheldrick, 2008)
;
_diffrn_ambient_temperature 299(2)
_diffrn_measured_fraction_theta_full 0.999
_diffrn_measured_fraction_theta_max 0.999
_diffrn_measurement_device_type
;
Oxford Diffraction Xcalibur with a Sapphire CCD detector
;
_diffrn_measurement_method
;
Rotation method data acquisition using omega and phi scans.
;
_diffrn_radiation_monochromator graphite
_diffrn_radiation_source 'fine-focus sealed tube'
_diffrn_radiation_type MoK\a
_diffrn_radiation_wavelength 0.71073
_diffrn_reflns_av_R_equivalents 0.08
_diffrn_reflns_limit_h_max 4
_diffrn_reflns_limit_h_min -4
_diffrn_reflns_limit_k_max 17
_diffrn_reflns_limit_k_min -17
_diffrn_reflns_limit_l_max 20
_diffrn_reflns_limit_l_min -20
_diffrn_reflns_number 7096
_diffrn_reflns_theta_full 25.242
_diffrn_reflns_theta_max 25.348
_diffrn_reflns_theta_min 2.776
_exptl_absorpt_coefficient_mu 0.115
_exptl_absorpt_correction_T_max 0.998
_exptl_absorpt_correction_T_min 0.951
_exptl_absorpt_correction_type multi-scan
_exptl_absorpt_process_details
;
(CrysAlis RED; Oxford Diffraction, 2009)'
;
_exptl_crystal_colour colourless
_exptl_crystal_density_diffrn 1.508
_exptl_crystal_description needle
_exptl_crystal_F_000 448
_exptl_crystal_size_max 0.440
_exptl_crystal_size_mid 0.080
_exptl_crystal_size_min 0.020
_refine_diff_density_max 0.193
_refine_diff_density_min -0.222
_refine_ls_extinction_method none
_refine_ls_goodness_of_fit_ref 0.855
_refine_ls_hydrogen_treatment constr
_refine_ls_matrix_type full
_refine_ls_number_parameters 147
_refine_ls_number_reflns 7096
_refine_ls_number_restraints 0
_refine_ls_restrained_S_all 0.855
_refine_ls_R_factor_all 0.1088
_refine_ls_R_factor_gt 0.0546
_refine_ls_shift/su_max 0.002
_refine_ls_shift/su_mean 0.000
_refine_ls_structure_factor_coef Fsqd
_refine_ls_weighting_details 'w=1/[\s^2^(Fo^2^)+(0.0738P)^2^] where P=(Fo^2^+2Fc^2^)/3'
_refine_ls_weighting_scheme calc
_refine_ls_wR_factor_gt 0.1223
_refine_ls_wR_factor_ref 0.1377
_reflns_number_gt 3811
_reflns_number_total 7096
_reflns_threshold_expression 'I > 2\s(I)'
_cod_data_source_file su5310sup1.cif
_cod_data_source_block I
_cod_database_code 2241778
_shelx_space_group_comment
;
The symmetry employed for this shelxl refinement is uniquely defined
by the following loop, which should always be used as a source of
symmetry information in preference to the above space-group names.
They are only intended as comments.
;
_shelx_estimated_absorpt_t_min 0.951
_shelx_estimated_absorpt_t_max 0.998
_shelxl_version_number 2014/6

loop_
_space_group_symop_operation_xyz
'x, y, z'
'-x, y+1/2, -z+1/2'
'-x, -y, -z'
'x, -y-1/2, z-1/2'

loop_
_atom_site_type_symbol
_atom_site_label
_atom_site_fract_x
_atom_site_fract_y
_atom_site_fract_z
_atom_site_U_iso_or_equiv
_atom_site_adp_type
_atom_site_calc_flag
_atom_site_occupancy
O O1 0.7447(9) 0.00489(18) 0.37565(18) 0.0525(10) Uani d 1
O O2 0.3156(8) 0.26727(18) 0.50579(14) 0.0399(9) Uani d 1
O O3 0.7860(9) 0.28906(17) 0.24893(16) 0.0510(10) Uani d 1
O O4 0.1046(9) 0.3863(2) 0.56614(18) 0.0617(11) Uani d 1
C C1 0.6682(13) 0.0956(3) 0.3822(3) 0.0392(13) Uani d 1
C C2 0.8854(13) -0.0043(3) 0.3016(3) 0.0534(15) Uani d 1
H H2 0.9619 -0.0595 0.2814 0.064 Uiso calc 1
C C3 0.8989(13) 0.0740(3) 0.2626(3) 0.0477(14) Uani d 1
H H3 0.9832 0.0833 0.2123 0.057 Uiso calc 1
C C4 0.7573(13) 0.1417(3) 0.3137(2) 0.0369(12) Uani d 1
C C5 0.6975(12) 0.2354(3) 0.3111(2) 0.0344(12) Uani d 1
C C6 0.5523(11) 0.2781(3) 0.3757(2) 0.0304(11) Uani d 1
C C7 0.4677(11) 0.2262(3) 0.4418(2) 0.0348(12) Uani d 1
C C8 0.5234(12) 0.1339(3) 0.4477(3) 0.0397(13) Uani d 1
H H8 0.4679 0.1003 0.4922 0.048 Uiso calc 1
C C9 0.4692(12) 0.3738(3) 0.3771(3) 0.0373(13) Uani d 1
H H9 0.5221 0.4101 0.3339 0.045 Uiso calc 1
C C10 0.3191(12) 0.4114(3) 0.4385(2) 0.0431(13) Uani d 1
H H10 0.2654 0.4732 0.4371 0.052 Uiso calc 1
C C11 0.2370(13) 0.3592(3) 0.5074(3) 0.0433(13) Uani d 1
C C12 0.6549(14) 0.2653(3) 0.1726(2) 0.0652(17) Uani d 1
H H12A 0.7936 0.2173 0.1516 0.098 Uiso calc 1
H H12B 0.6630 0.3175 0.1384 0.098 Uiso calc 1
H H12C 0.4187 0.2450 0.1758 0.098 Uiso calc 1

loop_
_atom_site_aniso_label
_atom_site_aniso_U_11
_atom_site_aniso_U_22
_atom_site_aniso_U_33
_atom_site_aniso_U_12
_atom_site_aniso_U_13
_atom_site_aniso_U_23
O1 0.075(3) 0.0265(17) 0.056(2) 0.0074(19) 0.006(2) -0.0024(16)
O2 0.054(2) 0.0343(18) 0.0321(16) 0.0034(18) 0.0073(19) 0.0003(14)
O3 0.081(3) 0.0419(18) 0.0300(17) -0.0206(19) 0.005(2) 0.0006(15)
O4 0.089(3) 0.052(2) 0.045(2) 0.018(2) 0.025(2) -0.0027(18)
C1 0.045(4) 0.029(3) 0.043(3) 0.000(3) -0.007(3) 0.000(2)
C2 0.063(4) 0.040(3) 0.058(3) 0.009(3) 0.010(3) -0.013(3)
C3 0.054(4) 0.041(3) 0.048(3) -0.001(3) 0.007(3) -0.006(2)
C4 0.040(3) 0.032(3) 0.039(3) -0.002(3) -0.001(3) -0.0073(19)
C5 0.036(3) 0.037(3) 0.030(2) -0.006(3) 0.001(3) 0.001(2)
C6 0.029(3) 0.029(2) 0.033(2) -0.002(2) -0.002(2) -0.001(2)
C7 0.041(3) 0.033(3) 0.031(2) -0.002(3) 0.005(2) -0.002(2)
C8 0.049(4) 0.033(3) 0.038(3) -0.002(3) 0.004(3) 0.008(2)
C9 0.047(3) 0.030(3) 0.035(3) -0.004(2) 0.002(3) 0.005(2)
C10 0.056(4) 0.029(2) 0.044(3) 0.004(3) 0.001(3) 0.003(2)
C11 0.046(4) 0.036(3) 0.048(3) 0.007(3) 0.006(3) -0.001(2)
C12 0.099(5) 0.060(3) 0.037(3) -0.013(4) 0.001(3) -0.003(2)

loop_
_atom_type_symbol
_atom_type_description
_atom_type_scat_dispersion_real
_atom_type_scat_dispersion_imag
_atom_type_scat_source
C C 0.0033 0.0016 'International Tables Vol C Tables 4.2.6.8 and 6.1.1.4'
H H 0.0000 0.0000 'International Tables Vol C Tables 4.2.6.8 and 6.1.1.4'
O O 0.0106 0.0060 'International Tables Vol C Tables 4.2.6.8 and 6.1.1.4'

loop_
_geom_angle_atom_site_label_1
_geom_angle_atom_site_label_2
_geom_angle_atom_site_label_3
_geom_angle
C1 O1 C2 105.1(3)
C7 O2 C11 122.6(3)
C5 O3 C12 117.9(3)
O1 C1 C8 123.8(4)
O1 C1 C4 110.2(4)
C8 C1 C4 126.0(4)
C3 C2 O1 112.7(4)
C3 C2 H2 123.7
O1 C2 H2 123.7
C2 C3 C4 106.2(4)
C2 C3 H3 126.9
C4 C3 H3 126.9
C5 C4 C1 117.3(4)
C5 C4 C3 136.9(4)
C1 C4 C3 105.8(4)
O3 C5 C6 117.4(4)
O3 C5 C4 123.2(4)
C6 C5 C4 119.4(4)
C5 C6 C7 119.4(4)
C5 C6 C9 123.2(4)
C7 C6 C9 117.4(4)
C8 C7 O2 116.2(4)
C8 C7 C6 123.7(4)
O2 C7 C6 120.1(4)
C1 C8 C7 114.2(4)
C1 C8 H8 122.9
C7 C8 H8 122.9
C10 C9 C6 121.4(4)
C10 C9 H9 119.3
C6 C9 H9 119.3
C9 C10 C11 121.7(4)
C9 C10 H10 119.1
C11 C10 H10 119.1
O4 C11 O2 116.1(4)
O4 C11 C10 127.2(4)
O2 C11 C10 116.8(4)
O3 C12 H12A 109.5
O3 C12 H12B 109.5
H12A C12 H12B 109.5
O3 C12 H12C 109.5
H12A C12 H12C 109.5
H12B C12 H12C 109.5

loop_
_geom_bond_atom_site_label_1
_geom_bond_atom_site_label_2
_geom_bond_distance
O1 C1 1.369(5)
O1 C2 1.386(5)
O2 C7 1.385(4)
O2 C11 1.383(5)
O3 C5 1.365(4)
O3 C12 1.409(4)
O4 C11 1.200(5)
C1 C8 1.376(5)
C1 C4 1.393(6)
C2 C3 1.327(6)
C2 H2 0.9300
C3 C4 1.435(6)
C3 H3 0.9300
C4 C5 1.394(6)
C5 C6 1.391(5)
C6 C7 1.398(5)
C6 C9 1.442(5)
C7 C8 1.374(5)
C8 H8 0.9300
C9 C10 1.325(5)
C9 H9 0.9300
C10 C11 1.435(5)
C10 H10 0.9300
C12 H12A 0.9600
C12 H12B 0.9600
C12 H12C 0.9600

loop_
_geom_hbond_atom_site_label_D
_geom_hbond_atom_site_label_H
_geom_hbond_atom_site_label_A
_geom_hbond_site_symmetry_A
_geom_hbond_distance_DH
_geom_hbond_distance_HA
_geom_hbond_distance_DA
_geom_hbond_angle_DHA
C2 H2 O3 2_745 0.93 2.49 3.406(5) 170
C3 H3 O4 4_665 0.93 2.57 3.484(6) 170
C10 H10 O4 3_566 0.93 2.51 3.387(5) 158
C12 H12A O4 4_665 0.96 2.44 3.376(5) 165

loop_
_geom_torsion_atom_site_label_1
_geom_torsion_atom_site_label_2
_geom_torsion_atom_site_label_3
_geom_torsion_atom_site_label_4
_geom_torsion
C2 O1 C1 C8 -179.8(5)
C2 O1 C1 C4 0.3(5)
C1 O1 C2 C3 -0.2(6)
O1 C2 C3 C4 0.0(6)
O1 C1 C4 C5 -179.6(4)
C8 C1 C4 C5 0.5(7)
O1 C1 C4 C3 -0.3(5)
C8 C1 C4 C3 179.8(5)
C2 C3 C4 C5 179.2(6)
C2 C3 C4 C1 0.2(6)
C12 O3 C5 C6 -126.8(4)
C12 O3 C5 C4 55.5(6)
C1 C4 C5 O3 177.3(4)
C3 C4 C5 O3 -1.7(9)
C1 C4 C5 C6 -0.3(7)
C3 C4 C5 C6 -179.3(5)
O3 C5 C6 C7 -178.0(4)
C4 C5 C6 C7 -0.3(6)
O3 C5 C6 C9 4.7(6)
C4 C5 C6 C9 -177.6(4)
C11 O2 C7 C8 -178.5(4)
C11 O2 C7 C6 0.9(6)
C5 C6 C7 C8 0.8(6)
C9 C6 C7 C8 178.3(4)
C5 C6 C7 O2 -178.5(4)
C9 C6 C7 O2 -1.1(6)
O1 C1 C8 C7 -179.9(5)
C4 C1 C8 C7 -0.1(7)
O2 C7 C8 C1 178.7(4)
C6 C7 C8 C1 -0.6(7)
C5 C6 C9 C10 177.4(5)
C7 C6 C9 C10 0.1(7)
C6 C9 C10 C11 1.1(7)
C7 O2 C11 O4 179.7(4)
C7 O2 C11 C10 0.3(6)
C9 C10 C11 O4 179.3(5)
C9 C10 C11 O2 -1.3(7)

_cod_database_fobs_code 2241778
